data_7241591
loop_
_publ_author_name
'Craddock, Drew E.'
'Parks, McKenzie J.'
'Taylor, Lauren A.'
'Wagner, Benjamin L.'
'Ruf, Michael'
'Wheeler, Kraig A.'

_publ_section_title
;
 Increasing the structural boundary of quasiracemate formation:
 4-substituted naphthylamides
;
_journal_issue 1
_journal_name_full CrystEngComm
_journal_page_first 210
_journal_page_last 215
_journal_paper_doi 10.1039/D0CE01331E
_journal_volume 23
_journal_year 2021
_chemical_absolute_configuration rmad
_chemical_formula_moiety 'C19 H16 F N O, C19 H17 N O'
_chemical_formula_sum 'C38 H33 F N2 O2'
_chemical_formula_weight 568.66
_space_group_crystal_system triclinic
_space_group_IT_number 1
_space_group_name_Hall 'P 1'
_space_group_name_H-M_alt 'P 1'
_atom_sites_solution_hydrogens mixed
_atom_sites_solution_primary direct
_audit_creation_method SHELXL-2018/3
_audit_update_record
;
2020-08-28 deposited with the CCDC.	2020-11-17 downloaded from the CCDC.
;
_cell_angle_alpha 76.292(2)
_cell_angle_beta 88.604(2)
_cell_angle_gamma 72.362(1)
_cell_formula_units_Z 2
_cell_length_a 9.8518(4)
_cell_length_b 10.2278(4)
_cell_length_c 15.3791(4)
_cell_measurement_reflns_used 9761
_cell_measurement_temperature 100(2)
_cell_measurement_theta_max 74.4741
_cell_measurement_theta_min 2.9615
_cell_volume 1432.83(9)
_computing_cell_refinement 'SAINT V8.38A (Bruker, 2017)'
_computing_data_collection 'APEX3 v2018.7-2 (Bruker, 2018)'
_computing_data_reduction 'SAINT V8.38A (Bruker, 2017)'
_computing_molecular_graphics 'XSEED (Barbour, 2001)'
_computing_publication_material 'XSEED (Barbour, 2001)'
_computing_structure_refinement 'SHELXL-2018/3 (Sheldrick, 2018)'
_computing_structure_solution 'SHELXT 2014/5 (Sheldrick, 2014)'
_diffrn_ambient_temperature 100(2)
_diffrn_detector 'Bruker Photon II CPAD'
_diffrn_detector_area_resol_mean 7.9
_diffrn_detector_type 'CPAD Area Detector'
_diffrn_measured_fraction_theta_full 0.999
_diffrn_measured_fraction_theta_max 0.996
_diffrn_measurement_device 'Kappa Four-Circle Diffractometer'
_diffrn_measurement_device_type 'Bruker D8 Venture'
_diffrn_measurement_method '\f and \w scans'
_diffrn_radiation_monochromator 'Double Bounce Multilayer Mirrors'
_diffrn_radiation_type CuK\a
_diffrn_radiation_wavelength 1.54178
_diffrn_reflns_av_R_equivalents 0.0215
_diffrn_reflns_av_unetI/netI 0.0158
_diffrn_reflns_Laue_measured_fraction_full 0.999
_diffrn_reflns_Laue_measured_fraction_max 0.996
_diffrn_reflns_limit_h_max 12
_diffrn_reflns_limit_h_min -11
_diffrn_reflns_limit_k_max 12
_diffrn_reflns_limit_k_min -12
_diffrn_reflns_limit_l_max 19
_diffrn_reflns_limit_l_min -19
_diffrn_reflns_number 50361
_diffrn_reflns_point_group_measured_fraction_full 0.976
_diffrn_reflns_point_group_measured_fraction_max 0.958
_diffrn_reflns_theta_full 67.679
_diffrn_reflns_theta_max 74.469
_diffrn_reflns_theta_min 2.961
_diffrn_source 'Microsource IuS Incoatec 3.0'
_exptl_absorpt_coefficient_mu 0.683
_exptl_absorpt_correction_T_max 0.7538
_exptl_absorpt_correction_T_min 0.7023
_exptl_absorpt_correction_type multi-scan
_exptl_absorpt_process_details
;
 SADABS 2016/2: Krause, L., Herbst-Irmer, R., Sheldrick G.M. & Stalke D.,
 J. Appl. Cryst. 48 (2015) 3-10
;
_exptl_crystal_colour 'translucent colourless'
_exptl_crystal_density_diffrn 1.318
_exptl_crystal_description parallelepiped
_exptl_crystal_F_000 600
_exptl_crystal_recrystallization_method 'Re-crystallisation from solvent: MeOH'
_exptl_crystal_size_max 0.131
_exptl_crystal_size_mid 0.058
_exptl_crystal_size_min 0.033
_refine_diff_density_max 0.243
_refine_diff_density_min -0.192
_refine_diff_density_rms 0.036
_refine_ls_abs_structure_details
;
 Flack x determined using 4964 quotients [(I+)-(I-)]/[(I+)+(I-)]
 (Parsons, Flack and Wagner, Acta Cryst. B69 (2013) 249-259).
;
_refine_ls_abs_structure_Flack 0.09(3)
_refine_ls_extinction_method none
_refine_ls_goodness_of_fit_ref 1.073
_refine_ls_hydrogen_treatment mixed
_refine_ls_matrix_type full
_refine_ls_number_parameters 791
_refine_ls_number_reflns 11235
_refine_ls_number_restraints 3
_refine_ls_restrained_S_all 1.073
_refine_ls_R_factor_all 0.0325
_refine_ls_R_factor_gt 0.0315
_refine_ls_shift/su_max 0.000
_refine_ls_shift/su_mean 0.000
_refine_ls_structure_factor_coef Fsqd
_refine_ls_weighting_details 'w=1/[\s^2^(Fo^2^)+(0.0497P)^2^+0.2684P] where P=(Fo^2^+2Fc^2^)/3'
_refine_ls_weighting_scheme calc
_refine_ls_wR_factor_gt 0.0870
_refine_ls_wR_factor_ref 0.0879
_reflns_Friedel_coverage 0.924
_reflns_Friedel_fraction_full 0.952
_reflns_Friedel_fraction_max 0.921
_reflns_number_gt 10861
_reflns_number_total 11235
_reflns_threshold_expression 'I > 2\s(I)'
_cod_data_source_file d0ce01331e2.cif
_cod_data_source_block KW_B_0m
_cod_depositor_comments 'Adding full bibliography for 7241590--7241596.cif.'
_cod_original_cell_volume 1432.84(9)
_cod_database_code 7241591
_shelx_shelxl_version_number 2018/3
_shelx_space_group_comment
;
The symmetry employed for this shelxl refinement is uniquely defined
by the following loop, which should always be used as a source of
symmetry information in preference to the above space-group names.
They are only intended as comments.
;

loop_
_space_group_symop_operation_xyz
'x, y, z'

loop_
_atom_site_label
_atom_site_type_symbol
_atom_site_fract_x
_atom_site_fract_y
_atom_site_fract_z
_atom_site_U_iso_or_equiv
_atom_site_adp_type
_atom_site_occupancy
_atom_site_site_symmetry_order
_atom_site_calc_flag
_atom_site_refinement_flags_posn
_atom_site_refinement_flags_adp
_atom_site_refinement_flags_occupancy
_atom_site_disorder_assembly
_atom_site_disorder_group
O1A O 0.8760(2) 0.69257(19) 0.64041(14) 0.0267(4) Uani 1 1 d . . . . .
N1A N 0.8306(2) 0.4821(2) 0.68140(15) 0.0202(5) Uani 1 1 d . . . . .
H1A H 0.868(3) 0.385(3) 0.6868(19) 0.024 Uiso 1 1 d . U . . .
C1A C 0.9150(3) 0.5625(3) 0.64966(17) 0.0194(5) Uani 1 1 d . . . . .
C2A C 1.0623(3) 0.4847(3) 0.62784(18) 0.0212(6) Uani 1 1 d . . . . .
C3A C 1.1266(3) 0.5496(3) 0.55597(18) 0.0261(6) Uani 1 1 d . . . . .
H3A H 1.075534 0.639806 0.519811 0.031 Uiso 1 1 calc R U . . .
C4A C 1.2652(3) 0.4827(4) 0.5371(2) 0.0337(7) Uani 1 1 d . . . . .
H4A H 1.307921 0.526359 0.487108 0.040 Uiso 1 1 calc R U . . .
C5A C 1.3413(3) 0.3531(3) 0.5904(2) 0.0288(6) Uani 1 1 d . . . . .
H5A H 1.436337 0.307937 0.577442 0.035 Uiso 1 1 calc R U . . .
C6A C 1.2785(3) 0.2892(3) 0.6628(2) 0.0283(6) Uani 1 1 d . . . . .
H6A H 1.331173 0.200672 0.700139 0.034 Uiso 1 1 calc R U . . .
C7A C 1.1391(3) 0.3538(3) 0.68093(19) 0.0241(6) Uani 1 1 d . . . . .
H7A H 1.095809 0.308447 0.729881 0.029 Uiso 1 1 calc R U . . .
C8A C 0.6905(3) 0.5390(2) 0.71411(18) 0.0187(5) Uani 1 1 d . . . . .
H8A H 0.651485 0.640262 0.680788 0.022 Uiso 1 1 calc R U . . .
C9A C 0.5907(3) 0.4606(3) 0.69200(18) 0.0222(5) Uani 1 1 d . . . . .
H9A1 H 0.573968 0.481928 0.626875 0.033 Uiso 1 1 calc R U . . .
H9A2 H 0.499654 0.491195 0.719859 0.033 Uiso 1 1 calc R U . . .
H9A3 H 0.634560 0.358586 0.715115 0.033 Uiso 1 1 calc R U . . .
C10A C 0.6962(3) 0.5349(3) 0.81418(17) 0.0188(5) Uani 1 1 d . . . . .
C11A C 0.8192(3) 0.4766(2) 0.86804(18) 0.0178(5) Uani 1 1 d . . . . .
H11A H 0.905683 0.433581 0.843164 0.021 Uiso 1 1 calc R U . . .
C12A C 0.8203(3) 0.4788(3) 0.96001(18) 0.0186(5) Uani 1 1 d . . . . .
C13A C 0.9469(3) 0.4231(2) 1.01586(18) 0.0208(5) Uani 1 1 d . . . . .
H13A H 1.034523 0.380514 0.991943 0.025 Uiso 1 1 calc R U . . .
C14A C 0.9447(3) 0.4296(3) 1.10418(19) 0.0231(5) Uani 1 1 d . . . . .
H14A H 1.030565 0.392385 1.140719 0.028 Uiso 1 1 calc R U . . .
C15A C 0.8152(3) 0.4916(3) 1.14047(18) 0.0237(6) Uani 1 1 d . . . . .
H15A H 0.814269 0.495556 1.201589 0.028 Uiso 1 1 calc R U . . .
C16A C 0.6909(3) 0.5462(3) 1.08862(18) 0.0226(6) Uani 1 1 d . . . . .
H16A H 0.604432 0.587203 1.114242 0.027 Uiso 1 1 calc R U . . .
C17A C 0.6894(3) 0.5422(2) 0.99691(17) 0.0188(5) Uani 1 1 d . . . . .
C18A C 0.5637(3) 0.6021(3) 0.94028(18) 0.0204(5) Uani 1 1 d . . . . .
H18A H 0.475908 0.644539 0.964066 0.024 Uiso 1 1 calc R U . . .
C19A C 0.5674(3) 0.5996(3) 0.85202(18) 0.0206(5) Uani 1 1 d . . . . .
H19A H 0.482233 0.641829 0.815002 0.025 Uiso 1 1 calc R U . . .
O1B O 0.8805(2) 1.18127(19) 0.67519(14) 0.0275(4) Uani 1 1 d . . . . .
N1B N 0.8324(2) 0.9766(2) 0.68309(16) 0.0219(5) Uani 1 1 d . . . . .
H1B H 0.866(3) 0.887(3) 0.6784(19) 0.026 Uiso 1 1 d . U . . .
C1B C 0.9168(3) 1.0602(3) 0.66312(18) 0.0211(5) Uani 1 1 d . . . . .
C2B C 1.0573(3) 1.0015(3) 0.62462(18) 0.0212(6) Uani 1 1 d . . . . .
C3B C 1.1203(3) 1.0959(3) 0.57376(18) 0.0242(6) Uani 1 1 d . . . . .
H3B H 1.073708 1.194485 0.564654 0.029 Uiso 1 1 calc R U . . .
C4B C 1.2493(3) 1.0505(3) 0.5359(2) 0.0296(7) Uani 1 1 d . . . . .
H4B H 1.289888 1.116985 0.500035 0.035 Uiso 1 1 calc R U . . .
C5B C 1.3194(3) 0.9061(3) 0.5508(2) 0.0313(7) Uani 1 1 d . . . . .
H5B H 1.408472 0.873572 0.525272 0.038 Uiso 1 1 calc R U . . .
C6B C 1.2588(3) 0.8097(3) 0.6031(2) 0.0314(6) Uani 1 1 d . . . . .
H6B H 1.307122 0.711218 0.613946 0.038 Uiso 1 1 calc R U . . .
C7B C 1.1277(3) 0.8569(3) 0.63961(19) 0.0247(6) Uani 1 1 d . . . . .
H7B H 1.085976 0.790728 0.674724 0.030 Uiso 1 1 calc R U . . .
C8B C 0.6986(3) 1.0193(3) 0.72778(18) 0.0203(5) Uani 1 1 d . . . . .
H8B H 0.654000 1.123588 0.704849 0.024 Uiso 1 1 calc R U . . .
C9B C 0.5967(3) 0.9452(3) 0.70435(18) 0.0233(6) Uani 1 1 d . . . . .
H9B1 H 0.577130 0.971314 0.639315 0.035 Uiso 1 1 calc R U . . .
H9B2 H 0.507312 0.973945 0.734185 0.035 Uiso 1 1 calc R U . . .
H9B3 H 0.640200 0.842589 0.724464 0.035 Uiso 1 1 calc R U . . .
C10B C 0.7287(3) 0.9882(3) 0.82862(18) 0.0184(5) Uani 1 1 d . . . . .
C11B C 0.6903(3) 1.0940(3) 0.87389(17) 0.0185(5) Uani 1 1 d . . . . .
H11B H 0.639812 1.187557 0.842163 0.022 Uiso 1 1 calc R U . . .
C12B C 0.7244(3) 1.0664(3) 0.96701(18) 0.0186(5) Uani 1 1 d . . . . .
C13B C 0.6890(3) 1.1749(3) 1.01452(18) 0.0206(5) Uani 1 1 d . . . . .
H13B H 0.640158 1.269464 0.983809 0.025 Uiso 1 1 calc R U . . .
C14B C 0.7246(3) 1.1442(3) 1.10373(19) 0.0239(6) Uani 1 1 d . . . . .
H14B H 0.700800 1.217858 1.134521 0.029 Uiso 1 1 calc R U . . .
C15B C 0.7963(3) 1.0046(3) 1.15092(19) 0.0244(6) Uani 1 1 d . . . . .
H15B H 0.819503 0.984547 1.213265 0.029 Uiso 1 1 calc R U . . .
C16B C 0.8330(3) 0.8970(3) 1.10690(18) 0.0231(6) Uani 1 1 d . . . . .
H16B H 0.881755 0.803279 1.139035 0.028 Uiso 1 1 calc R U . . .
C17B C 0.7984(3) 0.9253(3) 1.01421(18) 0.0186(5) Uani 1 1 d . . . . .
C18B C 0.8344(3) 0.8176(3) 0.96622(18) 0.0199(5) Uani 1 1 d . . . . .
H18B H 0.882365 0.722833 0.997024 0.024 Uiso 1 1 calc R U . . .
C19B C 0.8012(3) 0.8482(3) 0.87659(18) 0.0202(5) Uani 1 1 d . . . . .
H19B H 0.826986 0.774564 0.845832 0.024 Uiso 1 1 calc R U . . .
F1C F -0.44918(15) 1.21492(16) 0.43122(10) 0.0371(3) Uani 1 1 d . . . . .
O1C O 0.1404(2) 0.82260(19) 0.34426(14) 0.0262(4) Uani 1 1 d . . . . .
N1C N 0.1867(2) 1.0328(2) 0.30852(15) 0.0183(4) Uani 1 1 d . . . . .
H1C H 0.164(3) 1.116(3) 0.3152(19) 0.022 Uiso 1 1 d . U . . .
C1C C 0.1032(3) 0.9513(3) 0.33821(17) 0.0189(5) Uani 1 1 d . . . . .
C2C C -0.0422(3) 1.0255(3) 0.36375(17) 0.0175(5) Uani 1 1 d . . . . .
C3C C -0.1039(3) 0.9560(3) 0.43565(18) 0.0243(6) Uani 1 1 d . . . . .
H3C H -0.051436 0.864234 0.469048 0.029 Uiso 1 1 calc R U . . .
C4C C -0.2411(3) 1.0196(3) 0.45885(18) 0.0256(6) Uani 1 1 d . . . . .
H4C H -0.282824 0.973097 0.508130 0.031 Uiso 1 1 calc R U . . .
C5C C -0.3147(3) 1.1516(3) 0.40859(19) 0.0262(6) Uani 1 1 d . . . . .
C6C C -0.2594(3) 1.2230(3) 0.3359(2) 0.0267(6) Uani 1 1 d . . . . .
H6C H -0.314230 1.313303 0.301680 0.032 Uiso 1 1 calc R U . . .
C7C C -0.1220(3) 1.1596(3) 0.31414(18) 0.0224(5) Uani 1 1 d . . . . .
H7C H -0.081265 1.207663 0.264974 0.027 Uiso 1 1 calc R U . . .
C8C C 0.3280(3) 0.9759(3) 0.27635(18) 0.0189(5) Uani 1 1 d . . . . .
H8C H 0.366973 0.874684 0.309862 0.023 Uiso 1 1 calc R U . . .
C9C C 0.4259(3) 1.0550(3) 0.29990(18) 0.0221(5) Uani 1 1 d . . . . .
H9C1 H 0.380218 1.157090 0.278445 0.033 Uiso 1 1 calc R U . . .
H9C2 H 0.516712 1.027409 0.271258 0.033 Uiso 1 1 calc R U . . .
H9C3 H 0.443499 1.031229 0.365044 0.033 Uiso 1 1 calc R U . . .
C10C C 0.3228(3) 0.9794(2) 0.17657(17) 0.0181(5) Uani 1 1 d . . . . .
C11C C 0.2002(3) 1.0382(3) 0.12268(18) 0.0191(5) Uani 1 1 d . . . . .
H11C H 0.113695 1.081593 0.147324 0.023 Uiso 1 1 calc R U . . .
C12C C 0.1999(3) 1.0355(2) 0.03054(18) 0.0177(5) Uani 1 1 d . . . . .
C13C C 0.0728(3) 1.0900(3) -0.02544(18) 0.0206(5) Uani 1 1 d . . . . .
H13C H -0.014928 1.132702 -0.001709 0.025 Uiso 1 1 calc R U . . .
C14C C 0.0751(3) 1.0817(3) -0.11309(18) 0.0228(5) Uani 1 1 d . . . . .
H14C H -0.011027 1.118299 -0.149370 0.027 Uiso 1 1 calc R U . . .
C15C C 0.2049(3) 1.0189(3) -0.15016(19) 0.0239(6) Uani 1 1 d . . . . .
H15C H 0.205628 1.013482 -0.210994 0.029 Uiso 1 1 calc R U . . .
C16C C 0.3297(3) 0.9659(3) -0.09776(18) 0.0219(5) Uani 1 1 d . . . . .
H16C H 0.416721 0.924995 -0.122875 0.026 Uiso 1 1 calc R U . . .
C17C C 0.3296(3) 0.9719(2) -0.00652(17) 0.0185(5) Uani 1 1 d . . . . .
C18C C 0.4553(3) 0.9124(3) 0.05020(18) 0.0204(5) Uani 1 1 d . . . . .
H18C H 0.542883 0.869526 0.026401 0.025 Uiso 1 1 calc R U . . .
C19C C 0.4525(3) 0.9157(3) 0.13902(18) 0.0201(5) Uani 1 1 d . . . . .
H19C H 0.538007 0.875041 0.175805 0.024 Uiso 1 1 calc R U . . .
F1D F -0.42908(15) 0.65982(16) 0.46753(11) 0.0381(3) Uani 1 1 d . . . . .
O1D O 0.1365(2) 0.33361(19) 0.31473(13) 0.0240(4) Uani 1 1 d . . . . .
N1D N 0.1871(2) 0.5374(2) 0.30750(15) 0.0182(4) Uani 1 1 d . . . . .
H1D H 0.164(3) 0.617(3) 0.3229(19) 0.022 Uiso 1 1 d . U . . .
C1D C 0.1024(3) 0.4544(3) 0.32684(17) 0.0185(5) Uani 1 1 d . . . . .
C2D C -0.0379(3) 0.5144(3) 0.36466(16) 0.0183(5) Uani 1 1 d . . . . .
C3D C -0.1010(3) 0.4191(3) 0.41780(18) 0.0218(5) Uani 1 1 d . . . . .
H3D H -0.053904 0.320362 0.429247 0.026 Uiso 1 1 calc R U . . .
C4D C -0.2318(3) 0.4684(3) 0.45370(18) 0.0260(6) Uani 1 1 d . . . . .
H4D H -0.273684 0.404488 0.491159 0.031 Uiso 1 1 calc R U . . .
C5D C -0.2993(3) 0.6112(3) 0.4340(2) 0.0262(6) Uani 1 1 d . . . . .
C6D C -0.2421(3) 0.7084(3) 0.3811(2) 0.0270(6) Uani 1 1 d . . . . .
H6D H -0.292059 0.806644 0.368439 0.032 Uiso 1 1 calc R U . . .
C7D C -0.1096(3) 0.6593(3) 0.34669(19) 0.0231(6) Uani 1 1 d . . . . .
H7D H -0.067590 0.724546 0.310824 0.028 Uiso 1 1 calc R U . . .
C8D C 0.3216(3) 0.4938(3) 0.26287(17) 0.0187(5) Uani 1 1 d . . . . .
H8D H 0.366450 0.389619 0.286212 0.022 Uiso 1 1 calc R U . . .
C9D C 0.4224(3) 0.5694(3) 0.28685(18) 0.0215(5) Uani 1 1 d . . . . .
H9D1 H 0.376883 0.671863 0.268441 0.032 Uiso 1 1 calc R U . . .
H9D2 H 0.511065 0.543771 0.255749 0.032 Uiso 1 1 calc R U . . .
H9D3 H 0.443930 0.541015 0.351728 0.032 Uiso 1 1 calc R U . . .
C10D C 0.2912(3) 0.5240(3) 0.16259(18) 0.0188(5) Uani 1 1 d . . . . .
C11D C 0.3289(3) 0.4192(3) 0.11736(17) 0.0188(5) Uani 1 1 d . . . . .
H11D H 0.378631 0.325499 0.149070 0.023 Uiso 1 1 calc R U . . .
C12D C 0.2955(3) 0.4472(3) 0.02407(18) 0.0173(5) Uani 1 1 d . . . . .
C13D C 0.3302(3) 0.3388(3) -0.02287(18) 0.0208(5) Uani 1 1 d . . . . .
H13D H 0.377881 0.244209 0.008295 0.025 Uiso 1 1 calc R U . . .
C14D C 0.2958(3) 0.3690(3) -0.11313(18) 0.0237(6) Uani 1 1 d . . . . .
H14D H 0.320069 0.295511 -0.144018 0.028 Uiso 1 1 calc R U . . .
C15D C 0.2237(3) 0.5105(3) -0.16017(19) 0.0249(6) Uani 1 1 d . . . . .
H15D H 0.200672 0.531337 -0.222581 0.030 Uiso 1 1 calc R U . . .
C16D C 0.1875(3) 0.6165(3) -0.11593(17) 0.0213(5) Uani 1 1 d . . . . .
H16D H 0.138978 0.710364 -0.147921 0.026 Uiso 1 1 calc R U . . .
C17D C 0.2216(3) 0.5881(3) -0.02291(18) 0.0190(5) Uani 1 1 d . . . . .
C18D C 0.1852(3) 0.6961(3) 0.02470(17) 0.0195(5) Uani 1 1 d . . . . .
H18D H 0.137339 0.790783 -0.006224 0.023 Uiso 1 1 calc R U . . .
C19D C 0.2184(3) 0.6654(3) 0.11450(18) 0.0200(5) Uani 1 1 d . . . . .
H19D H 0.192752 0.738896 0.145344 0.024 Uiso 1 1 calc R U . . .

loop_
_atom_site_aniso_label
_atom_site_aniso_U_11
_atom_site_aniso_U_22
_atom_site_aniso_U_33
_atom_site_aniso_U_23
_atom_site_aniso_U_13
_atom_site_aniso_U_12
O1A 0.0278(10) 0.0166(9) 0.0373(11) -0.0082(8) 0.0029(8) -0.0082(8)
N1A 0.0209(12) 0.0168(11) 0.0235(11) -0.0066(9) 0.0055(9) -0.0055(9)
C1A 0.0232(14) 0.0173(13) 0.0192(12) -0.0070(10) 0.0014(10) -0.0062(11)
C2A 0.0204(14) 0.0258(14) 0.0221(14) -0.0128(12) 0.0037(10) -0.0088(11)
C3A 0.0309(15) 0.0266(14) 0.0207(13) -0.0035(11) -0.0001(11) -0.0102(12)
C4A 0.0338(17) 0.0507(19) 0.0258(14) -0.0147(13) 0.0128(12) -0.0229(14)
C5A 0.0188(13) 0.0354(15) 0.0359(15) -0.0203(13) 0.0028(11) -0.0047(11)
C6A 0.0245(14) 0.0251(14) 0.0361(15) -0.0122(12) 0.0001(11) -0.0048(11)
C7A 0.0240(14) 0.0214(13) 0.0285(14) -0.0078(11) 0.0039(11) -0.0081(11)
C8A 0.0191(13) 0.0129(12) 0.0245(14) -0.0055(10) 0.0010(10) -0.0046(10)
C9A 0.0223(14) 0.0231(14) 0.0250(13) -0.0108(11) 0.0028(10) -0.0085(11)
C10A 0.0175(13) 0.0177(12) 0.0255(13) -0.0089(10) 0.0058(10) -0.0093(10)
C11A 0.0162(12) 0.0111(11) 0.0276(13) -0.0076(10) 0.0056(10) -0.0043(9)
C12A 0.0178(13) 0.0136(11) 0.0261(13) -0.0058(10) 0.0041(10) -0.0068(10)
C13A 0.0197(13) 0.0127(12) 0.0295(14) -0.0052(10) 0.0040(10) -0.0046(10)
C14A 0.0230(14) 0.0178(12) 0.0282(14) -0.0031(11) -0.0027(11) -0.0076(10)
C15A 0.0331(16) 0.0185(13) 0.0211(13) -0.0041(11) 0.0041(11) -0.0108(12)
C16A 0.0238(14) 0.0177(12) 0.0282(14) -0.0085(11) 0.0084(11) -0.0075(11)
C17A 0.0204(14) 0.0135(12) 0.0249(13) -0.0061(10) 0.0059(10) -0.0078(10)
C18A 0.0156(13) 0.0176(12) 0.0293(14) -0.0081(11) 0.0050(10) -0.0054(10)
C19A 0.0159(13) 0.0176(12) 0.0309(14) -0.0090(11) 0.0014(10) -0.0065(10)
O1B 0.0293(11) 0.0182(9) 0.0392(11) -0.0125(8) 0.0079(8) -0.0093(8)
N1B 0.0221(12) 0.0192(11) 0.0262(12) -0.0096(9) 0.0066(9) -0.0064(9)
C1B 0.0234(14) 0.0175(13) 0.0221(13) -0.0069(11) 0.0011(10) -0.0040(11)
C2B 0.0209(14) 0.0241(14) 0.0210(13) -0.0102(11) 0.0008(10) -0.0069(11)
C3B 0.0276(15) 0.0234(14) 0.0221(13) -0.0081(11) 0.0013(11) -0.0068(11)
C4B 0.0323(17) 0.0334(16) 0.0298(15) -0.0124(13) 0.0113(13) -0.0170(13)
C5B 0.0250(15) 0.0378(17) 0.0382(17) -0.0207(14) 0.0109(12) -0.0118(13)
C6B 0.0277(15) 0.0241(14) 0.0420(17) -0.0137(12) 0.0024(12) -0.0031(12)
C7B 0.0223(14) 0.0234(14) 0.0290(14) -0.0080(11) 0.0008(11) -0.0067(11)
C8B 0.0215(14) 0.0171(12) 0.0225(13) -0.0076(10) 0.0016(10) -0.0043(10)
C9B 0.0207(14) 0.0281(14) 0.0250(14) -0.0127(12) 0.0037(10) -0.0083(11)
C10B 0.0165(13) 0.0174(12) 0.0235(13) -0.0077(10) 0.0032(10) -0.0063(10)
C11B 0.0183(13) 0.0126(11) 0.0243(13) -0.0034(10) 0.0032(10) -0.0052(9)
C12B 0.0145(12) 0.0169(12) 0.0253(13) -0.0059(10) 0.0038(10) -0.0059(10)
C13B 0.0194(13) 0.0151(12) 0.0281(14) -0.0045(10) 0.0019(10) -0.0070(10)
C14B 0.0229(14) 0.0232(13) 0.0306(15) -0.0131(12) 0.0045(11) -0.0096(11)
C15B 0.0219(14) 0.0300(15) 0.0241(14) -0.0089(12) 0.0016(10) -0.0104(11)
C16B 0.0176(13) 0.0223(13) 0.0281(14) -0.0045(11) 0.0005(10) -0.0050(11)
C17B 0.0143(13) 0.0163(12) 0.0254(13) -0.0044(10) 0.0036(10) -0.0060(10)
C18B 0.0145(13) 0.0137(12) 0.0306(14) -0.0060(10) 0.0025(10) -0.0026(10)
C19B 0.0189(14) 0.0151(12) 0.0277(14) -0.0087(11) 0.0027(10) -0.0042(10)
F1C 0.0221(7) 0.0491(8) 0.0459(8) -0.0275(7) 0.0113(6) -0.0080(6)
O1C 0.0222(10) 0.0165(9) 0.0410(11) -0.0107(8) 0.0077(8) -0.0053(7)
N1C 0.0191(11) 0.0141(10) 0.0232(11) -0.0087(9) 0.0034(9) -0.0040(8)
C1C 0.0203(13) 0.0177(13) 0.0196(12) -0.0062(10) 0.0010(10) -0.0062(10)
C2C 0.0193(13) 0.0151(12) 0.0201(13) -0.0069(10) 0.0000(10) -0.0058(10)
C3C 0.0234(14) 0.0272(14) 0.0225(13) -0.0062(11) 0.0014(10) -0.0082(11)
C4C 0.0262(14) 0.0353(14) 0.0182(12) -0.0067(11) 0.0036(10) -0.0137(11)
C5C 0.0193(13) 0.0371(16) 0.0319(14) -0.0232(12) 0.0083(10) -0.0118(11)
C6C 0.0245(14) 0.0183(13) 0.0367(15) -0.0088(11) 0.0003(11) -0.0040(11)
C7C 0.0244(14) 0.0201(13) 0.0248(13) -0.0058(11) 0.0026(10) -0.0095(11)
C8C 0.0156(13) 0.0187(13) 0.0237(13) -0.0090(10) 0.0043(10) -0.0045(10)
C9C 0.0215(14) 0.0199(13) 0.0266(14) -0.0068(11) 0.0003(10) -0.0079(11)
C10C 0.0208(13) 0.0117(11) 0.0229(13) -0.0065(10) 0.0027(10) -0.0050(10)
C11C 0.0169(13) 0.0179(12) 0.0256(13) -0.0090(10) 0.0051(10) -0.0070(10)
C12C 0.0172(13) 0.0114(11) 0.0262(13) -0.0061(10) 0.0033(10) -0.0059(9)
C13C 0.0176(13) 0.0183(12) 0.0278(13) -0.0074(11) 0.0021(10) -0.0067(10)
C14C 0.0234(14) 0.0185(12) 0.0262(14) -0.0023(11) -0.0008(11) -0.0081(10)
C15C 0.0284(15) 0.0229(14) 0.0221(13) -0.0058(11) 0.0034(11) -0.0101(12)
C16C 0.0239(14) 0.0195(12) 0.0235(13) -0.0056(10) 0.0075(10) -0.0089(11)
C17C 0.0175(13) 0.0143(12) 0.0258(14) -0.0065(10) 0.0046(10) -0.0070(10)
C18C 0.0166(13) 0.0178(12) 0.0297(14) -0.0106(11) 0.0079(10) -0.0062(10)
C19C 0.0139(13) 0.0194(13) 0.0272(14) -0.0065(11) 0.0019(10) -0.0047(10)
F1D 0.0258(7) 0.0419(8) 0.0500(8) -0.0223(7) 0.0173(6) -0.0080(6)
O1D 0.0244(10) 0.0184(9) 0.0312(10) -0.0106(8) 0.0066(8) -0.0062(8)
N1D 0.0197(11) 0.0136(10) 0.0222(11) -0.0082(9) 0.0049(9) -0.0035(8)
C1D 0.0212(13) 0.0185(12) 0.0167(12) -0.0041(10) 0.0005(10) -0.0073(10)
C2D 0.0190(13) 0.0192(13) 0.0173(12) -0.0057(10) -0.0008(10) -0.0059(11)
C3D 0.0255(14) 0.0203(13) 0.0224(13) -0.0066(11) 0.0031(10) -0.0101(11)
C4D 0.0290(15) 0.0291(15) 0.0242(14) -0.0101(12) 0.0073(11) -0.0126(12)
C5D 0.0175(13) 0.0343(16) 0.0299(14) -0.0170(13) 0.0050(10) -0.0055(11)
C6D 0.0225(14) 0.0220(14) 0.0369(15) -0.0111(11) -0.0006(11) -0.0040(11)
C7D 0.0240(14) 0.0185(13) 0.0273(13) -0.0056(11) 0.0021(10) -0.0074(11)
C8D 0.0163(13) 0.0155(12) 0.0244(13) -0.0066(10) 0.0066(10) -0.0040(9)
C9D 0.0202(13) 0.0183(13) 0.0256(13) -0.0059(11) 0.0024(10) -0.0050(10)
C10D 0.0159(12) 0.0186(12) 0.0231(13) -0.0047(10) 0.0042(10) -0.0073(10)
C11D 0.0130(12) 0.0176(12) 0.0254(13) -0.0062(10) 0.0022(9) -0.0036(9)
C12D 0.0119(12) 0.0165(12) 0.0257(13) -0.0069(10) 0.0043(9) -0.0063(9)
C13D 0.0155(13) 0.0213(13) 0.0273(14) -0.0110(11) 0.0049(10) -0.0044(10)
C14D 0.0214(14) 0.0257(14) 0.0278(14) -0.0134(12) 0.0046(11) -0.0075(11)
C15D 0.0259(15) 0.0292(15) 0.0211(13) -0.0064(11) -0.0007(11) -0.0100(12)
C16D 0.0196(13) 0.0208(13) 0.0243(13) -0.0033(11) -0.0009(10) -0.0088(11)
C17D 0.0131(13) 0.0189(12) 0.0269(14) -0.0069(11) 0.0022(10) -0.0069(10)
C18D 0.0171(13) 0.0156(12) 0.0258(13) -0.0028(10) 0.0008(10) -0.0066(10)
C19D 0.0183(13) 0.0174(12) 0.0272(13) -0.0085(11) 0.0052(10) -0.0074(10)

loop_
_atom_type_symbol
_atom_type_description
_atom_type_scat_dispersion_real
_atom_type_scat_dispersion_imag
_atom_type_scat_source
C C 0.0181 0.0091 'International Tables Vol C Tables 4.2.6.8 and 6.1.1.4'
H H 0.0000 0.0000 'International Tables Vol C Tables 4.2.6.8 and 6.1.1.4'
F F 0.0727 0.0534 'International Tables Vol C Tables 4.2.6.8 and 6.1.1.4'
N N 0.0311 0.0180 'International Tables Vol C Tables 4.2.6.8 and 6.1.1.4'
O O 0.0492 0.0322 'International Tables Vol C Tables 4.2.6.8 and 6.1.1.4'

loop_
_geom_angle_atom_site_label_1
_geom_angle_atom_site_label_2
_geom_angle_atom_site_label_3
_geom_angle
_geom_angle_site_symmetry_1
_geom_angle_site_symmetry_3
_geom_angle_publ_flag
C1A N1A C8A 122.6(2) . . ?
C1A N1A H1A 117.7(18) . . ?
C8A N1A H1A 119.4(18) . . ?
O1A C1A N1A 122.7(2) . . ?
O1A C1A C2A 121.4(2) . . ?
N1A C1A C2A 115.8(2) . . ?
C7A C2A C3A 119.3(2) . . ?
C7A C2A C1A 121.6(2) . . ?
C3A C2A C1A 119.0(2) . . ?
C4A C3A C2A 120.1(3) . . ?
C4A C3A H3A 120.0 . . ?
C2A C3A H3A 120.0 . . ?
C5A C4A C3A 120.4(3) . . ?
C5A C4A H4A 119.8 . . ?
C3A C4A H4A 119.8 . . ?
C4A C5A C6A 119.7(3) . . ?
C4A C5A H5A 120.1 . . ?
C6A C5A H5A 120.1 . . ?
C5A C6A C7A 120.2(3) . . ?
C5A C6A H6A 119.9 . . ?
C7A C6A H6A 119.9 . . ?
C6A C7A C2A 120.3(2) . . ?
C6A C7A H7A 119.9 . . ?
C2A C7A H7A 119.9 . . ?
N1A C8A C10A 112.6(2) . . ?
N1A C8A C9A 109.38(19) . . ?
C10A C8A C9A 111.8(2) . . ?
N1A C8A H8A 107.6 . . ?
C10A C8A H8A 107.6 . . ?
C9A C8A H8A 107.6 . . ?
C8A C9A H9A1 109.5 . . ?
C8A C9A H9A2 109.5 . . ?
H9A1 C9A H9A2 109.5 . . ?
C8A C9A H9A3 109.5 . . ?
H9A1 C9A H9A3 109.5 . . ?
H9A2 C9A H9A3 109.5 . . ?
C11A C10A C19A 118.7(2) . . ?
C11A C10A C8A 123.6(2) . . ?
C19A C10A C8A 117.7(2) . . ?
C10A C11A C12A 121.6(2) . . ?
C10A C11A H11A 119.2 . . ?
C12A C11A H11A 119.2 . . ?
C13A C12A C11A 122.4(2) . . ?
C13A C12A C17A 118.9(2) . . ?
C11A C12A C17A 118.7(2) . . ?
C14A C13A C12A 120.9(2) . . ?
C14A C13A H13A 119.5 . . ?
C12A C13A H13A 119.5 . . ?
C13A C14A C15A 120.0(2) . . ?
C13A C14A H14A 120.0 . . ?
C15A C14A H14A 120.0 . . ?
C16A C15A C14A 120.7(2) . . ?
C16A C15A H15A 119.7 . . ?
C14A C15A H15A 119.7 . . ?
C15A C16A C17A 120.8(2) . . ?
C15A C16A H16A 119.6 . . ?
C17A C16A H16A 119.6 . . ?
C18A C17A C16A 122.5(2) . . ?
C18A C17A C12A 118.9(2) . . ?
C16A C17A C12A 118.7(2) . . ?
C19A C18A C17A 120.7(2) . . ?
C19A C18A H18A 119.7 . . ?
C17A C18A H18A 119.7 . . ?
C18A C19A C10A 121.4(2) . . ?
C18A C19A H19A 119.3 . . ?
C10A C19A H19A 119.3 . . ?
C1B N1B C8B 121.6(2) . . ?
C1B N1B H1B 119(2) . . ?
C8B N1B H1B 119(2) . . ?
O1B C1B N1B 121.8(2) . . ?
O1B C1B C2B 120.8(2) . . ?
N1B C1B C2B 117.4(2) . . ?
C3B C2B C7B 119.0(2) . . ?
C3B C2B C1B 118.1(2) . . ?
C7B C2B C1B 122.9(2) . . ?
C4B C3B C2B 121.6(3) . . ?
C4B C3B H3B 119.2 . . ?
C2B C3B H3B 119.2 . . ?
C3B C4B C5B 119.3(3) . . ?
C3B C4B H4B 120.4 . . ?
C5B C4B H4B 120.4 . . ?
C6B C5B C4B 119.8(3) . . ?
C6B C5B H5B 120.1 . . ?
C4B C5B H5B 120.1 . . ?
C7B C6B C5B 120.2(3) . . ?
C7B C6B H6B 119.9 . . ?
C5B C6B H6B 119.9 . . ?
C6B C7B C2B 119.9(2) . . ?
C6B C7B H7B 120.0 . . ?
C2B C7B H7B 120.0 . . ?
N1B C8B C9B 109.6(2) . . ?
N1B C8B C10B 110.0(2) . . ?
C9B C8B C10B 112.2(2) . . ?
N1B C8B H8B 108.3 . . ?
C9B C8B H8B 108.3 . . ?
C10B C8B H8B 108.3 . . ?
C8B C9B H9B1 109.5 . . ?
C8B C9B H9B2 109.5 . . ?
H9B1 C9B H9B2 109.5 . . ?
C8B C9B H9B3 109.5 . . ?
H9B1 C9B H9B3 109.5 . . ?
H9B2 C9B H9B3 109.5 . . ?
C11B C10B C19B 119.1(2) . . ?
C11B C10B C8B 121.4(2) . . ?
C19B C10B C8B 119.5(2) . . ?
C10B C11B C12B 121.4(2) . . ?
C10B C11B H11B 119.3 . . ?
C12B C11B H11B 119.3 . . ?
C11B C12B C13B 122.3(2) . . ?
C11B C12B C17B 118.8(2) . . ?
C13B C12B C17B 118.9(2) . . ?
C14B C13B C12B 120.5(2) . . ?
C14B C13B H13B 119.7 . . ?
C12B C13B H13B 119.7 . . ?
C13B C14B C15B 120.8(3) . . ?
C13B C14B H14B 119.6 . . ?
C15B C14B H14B 119.6 . . ?
C16B C15B C14B 120.2(3) . . ?
C16B C15B H15B 119.9 . . ?
C14B C15B H15B 119.9 . . ?
C15B C16B C17B 120.5(2) . . ?
C15B C16B H16B 119.8 . . ?
C17B C16B H16B 119.8 . . ?
C16B C17B C18B 122.3(2) . . ?
C16B C17B C12B 119.1(2) . . ?
C18B C17B C12B 118.6(2) . . ?
C19B C18B C17B 121.0(2) . . ?
C19B C18B H18B 119.5 . . ?
C17B C18B H18B 119.5 . . ?
C18B C19B C10B 121.0(2) . . ?
C18B C19B H19B 119.5 . . ?
C10B C19B H19B 119.5 . . ?
C1C N1C C8C 121.8(2) . . ?
C1C N1C H1C 120(2) . . ?
C8C N1C H1C 118(2) . . ?
O1C C1C N1C 123.5(2) . . ?
O1C C1C C2C 120.5(2) . . ?
N1C C1C C2C 116.0(2) . . ?
C3C C2C C7C 118.9(2) . . ?
C3C C2C C1C 119.3(2) . . ?
C7C C2C C1C 121.7(2) . . ?
C4C C3C C2C 120.8(3) . . ?
C4C C3C H3C 119.6 . . ?
C2C C3C H3C 119.6 . . ?
C5C C4C C3C 118.2(2) . . ?
C5C C4C H4C 120.9 . . ?
C3C C4C H4C 120.9 . . ?
F1C C5C C4C 118.5(2) . . ?
F1C C5C C6C 118.4(3) . . ?
C4C C5C C6C 123.1(3) . . ?
C5C C6C C7C 118.2(3) . . ?
C5C C6C H6C 120.9 . . ?
C7C C6C H6C 120.9 . . ?
C6C C7C C2C 120.8(2) . . ?
C6C C7C H7C 119.6 . . ?
C2C C7C H7C 119.6 . . ?
N1C C8C C10C 112.3(2) . . ?
N1C C8C C9C 108.7(2) . . ?
C10C C8C C9C 112.8(2) . . ?
N1C C8C H8C 107.6 . . ?
C10C C8C H8C 107.6 . . ?
C9C C8C H8C 107.6 . . ?
C8C C9C H9C1 109.5 . . ?
C8C C9C H9C2 109.5 . . ?
H9C1 C9C H9C2 109.5 . . ?
C8C C9C H9C3 109.5 . . ?
H9C1 C9C H9C3 109.5 . . ?
H9C2 C9C H9C3 109.5 . . ?
C11C C10C C19C 119.0(2) . . ?
C11C C10C C8C 123.4(2) . . ?
C19C C10C C8C 117.6(2) . . ?
C10C C11C C12C 121.4(2) . . ?
C10C C11C H11C 119.3 . . ?
C12C C11C H11C 119.3 . . ?
C17C C12C C13C 118.4(2) . . ?
C17C C12C C11C 119.3(2) . . ?
C13C C12C C11C 122.2(2) . . ?
C14C C13C C12C 120.9(2) . . ?
C14C C13C H13C 119.5 . . ?
C12C C13C H13C 119.5 . . ?
C13C C14C C15C 120.6(2) . . ?
C13C C14C H14C 119.7 . . ?
C15C C14C H14C 119.7 . . ?
C16C C15C C14C 119.8(2) . . ?
C16C C15C H15C 120.1 . . ?
C14C C15C H15C 120.1 . . ?
C15C C16C C17C 120.6(2) . . ?
C15C C16C H16C 119.7 . . ?
C17C C16C H16C 119.7 . . ?
C18C C17C C16C 121.8(2) . . ?
C18C C17C C12C 118.4(2) . . ?
C16C C17C C12C 119.7(2) . . ?
C19C C18C C17C 121.1(2) . . ?
C19C C18C H18C 119.5 . . ?
C17C C18C H18C 119.5 . . ?
C18C C19C C10C 120.7(2) . . ?
C18C C19C H19C 119.6 . . ?
C10C C19C H19C 119.6 . . ?
C1D N1D C8D 121.3(2) . . ?
C1D N1D H1D 119.6(19) . . ?
C8D N1D H1D 119.1(19) . . ?
O1D C1D N1D 122.6(2) . . ?
O1D C1D C2D 120.4(2) . . ?
N1D C1D C2D 116.9(2) . . ?
C7D C2D C3D 119.3(2) . . ?
C7D C2D C1D 122.9(2) . . ?
C3D C2D C1D 117.7(2) . . ?
C4D C3D C2D 120.4(2) . . ?
C4D C3D H3D 119.8 . . ?
C2D C3D H3D 119.8 . . ?
C5D C4D C3D 118.6(2) . . ?
C5D C4D H4D 120.7 . . ?
C3D C4D H4D 120.7 . . ?
F1D C5D C4D 118.8(2) . . ?
F1D C5D C6D 118.2(2) . . ?
C4D C5D C6D 123.0(2) . . ?
C5D C6D C7D 118.5(2) . . ?
C5D C6D H6D 120.8 . . ?
C7D C6D H6D 120.8 . . ?
C6D C7D C2D 120.3(2) . . ?
C6D C7D H7D 119.9 . . ?
C2D C7D H7D 119.9 . . ?
N1D C8D C10D 109.7(2) . . ?
N1D C8D C9D 108.8(2) . . ?
C10D C8D C9D 112.8(2) . . ?
N1D C8D H8D 108.5 . . ?
C10D C8D H8D 108.5 . . ?
C9D C8D H8D 108.5 . . ?
C8D C9D H9D1 109.5 . . ?
C8D C9D H9D2 109.5 . . ?
H9D1 C9D H9D2 109.5 . . ?
C8D C9D H9D3 109.5 . . ?
H9D1 C9D H9D3 109.5 . . ?
H9D2 C9D H9D3 109.5 . . ?
C11D C10D C19D 119.1(2) . . ?
C11D C10D C8D 121.8(2) . . ?
C19D C10D C8D 119.1(2) . . ?
C10D C11D C12D 121.6(2) . . ?
C10D C11D H11D 119.2 . . ?
C12D C11D H11D 119.2 . . ?
C13D C12D C11D 122.1(2) . . ?
C13D C12D C17D 119.1(2) . . ?
C11D C12D C17D 118.8(2) . . ?
C14D C13D C12D 120.8(2) . . ?
C14D C13D H13D 119.6 . . ?
C12D C13D H13D 119.6 . . ?
C13D C14D C15D 119.9(2) . . ?
C13D C14D H14D 120.0 . . ?
C15D C14D H14D 120.0 . . ?
C16D C15D C14D 120.3(3) . . ?
C16D C15D H15D 119.9 . . ?
C14D C15D H15D 119.9 . . ?
C15D C16D C17D 120.9(2) . . ?
C15D C16D H16D 119.6 . . ?
C17D C16D H16D 119.6 . . ?
C16D C17D C18D 122.0(2) . . ?
C16D C17D C12D 119.0(2) . . ?
C18D C17D C12D 119.0(2) . . ?
C19D C18D C17D 120.7(2) . . ?
C19D C18D H18D 119.6 . . ?
C17D C18D H18D 119.6 . . ?
C18D C19D C10D 120.8(2) . . ?
C18D C19D H19D 119.6 . . ?
C10D C19D H19D 119.6 . . ?

loop_
_geom_bond_atom_site_label_1
_geom_bond_atom_site_label_2
_geom_bond_distance
_geom_bond_site_symmetry_2
_geom_bond_publ_flag
O1A C1A 1.241(3) . ?
N1A C1A 1.345(3) . ?
N1A C8A 1.454(3) . ?
N1A H1A 0.93(3) . ?
C1A C2A 1.501(3) . ?
C2A C7A 1.389(4) . ?
C2A C3A 1.391(4) . ?
C3A C4A 1.388(4) . ?
C3A H3A 0.9500 . ?
C4A C5A 1.380(5) . ?
C4A H4A 0.9500 . ?
C5A C6A 1.384(4) . ?
C5A H5A 0.9500 . ?
C6A C7A 1.386(4) . ?
C6A H6A 0.9500 . ?
C7A H7A 0.9500 . ?
C8A C10A 1.532(4) . ?
C8A C9A 1.533(3) . ?
C8A H8A 1.0000 . ?
C9A H9A1 0.9800 . ?
C9A H9A2 0.9800 . ?
C9A H9A3 0.9800 . ?
C10A C11A 1.373(4) . ?
C10A C19A 1.423(3) . ?
C11A C12A 1.421(4) . ?
C11A H11A 0.9500 . ?
C12A C13A 1.417(4) . ?
C12A C17A 1.427(3) . ?
C13A C14A 1.375(4) . ?
C13A H13A 0.9500 . ?
C14A C15A 1.408(4) . ?
C14A H14A 0.9500 . ?
C15A C16A 1.368(4) . ?
C15A H15A 0.9500 . ?
C16A C17A 1.421(4) . ?
C16A H16A 0.9500 . ?
C17A C18A 1.417(4) . ?
C18A C19A 1.363(4) . ?
C18A H18A 0.9500 . ?
C19A H19A 0.9500 . ?
O1B C1B 1.238(3) . ?
N1B C1B 1.346(3) . ?
N1B C8B 1.466(3) . ?
N1B H1B 0.89(3) . ?
C1B C2B 1.500(3) . ?
C2B C3B 1.382(4) . ?
C2B C7B 1.395(4) . ?
C3B C4B 1.380(4) . ?
C3B H3B 0.9500 . ?
C4B C5B 1.392(4) . ?
C4B H4B 0.9500 . ?
C5B C6B 1.391(4) . ?
C5B H5B 0.9500 . ?
C6B C7B 1.390(4) . ?
C6B H6B 0.9500 . ?
C7B H7B 0.9500 . ?
C8B C9B 1.524(4) . ?
C8B C10B 1.525(4) . ?
C8B H8B 1.0000 . ?
C9B H9B1 0.9800 . ?
C9B H9B2 0.9800 . ?
C9B H9B3 0.9800 . ?
C10B C11B 1.377(3) . ?
C10B C19B 1.418(3) . ?
C11B C12B 1.421(4) . ?
C11B H11B 0.9500 . ?
C12B C13B 1.423(3) . ?
C12B C17B 1.426(3) . ?
C13B C14B 1.363(4) . ?
C13B H13B 0.9500 . ?
C14B C15B 1.410(4) . ?
C14B H14B 0.9500 . ?
C15B C16B 1.378(4) . ?
C15B H15B 0.9500 . ?
C16B C17B 1.414(4) . ?
C16B H16B 0.9500 . ?
C17B C18B 1.421(3) . ?
C18B C19B 1.364(4) . ?
C18B H18B 0.9500 . ?
C19B H19B 0.9500 . ?
F1C C5C 1.364(3) . ?
O1C C1C 1.235(3) . ?
N1C C1C 1.341(3) . ?
N1C C8C 1.461(3) . ?
N1C H1C 0.84(3) . ?
C1C C2C 1.495(3) . ?
C2C C3C 1.398(4) . ?
C2C C7C 1.401(4) . ?
C3C C4C 1.390(4) . ?
C3C H3C 0.9500 . ?
C4C C5C 1.373(4) . ?
C4C H4C 0.9500 . ?
C5C C6C 1.380(4) . ?
C6C C7C 1.383(4) . ?
C6C H6C 0.9500 . ?
C7C H7C 0.9500 . ?
C8C C10C 1.528(4) . ?
C8C C9C 1.532(3) . ?
C8C H8C 1.0000 . ?
C9C H9C1 0.9800 . ?
C9C H9C2 0.9800 . ?
C9C H9C3 0.9800 . ?
C10C C11C 1.371(4) . ?
C10C C19C 1.424(3) . ?
C11C C12C 1.424(4) . ?
C11C H11C 0.9500 . ?
C12C C17C 1.419(3) . ?
C12C C13C 1.422(4) . ?
C13C C14C 1.370(4) . ?
C13C H13C 0.9500 . ?
C14C C15C 1.419(4) . ?
C14C H14C 0.9500 . ?
C15C C16C 1.376(4) . ?
C15C H15C 0.9500 . ?
C16C C17C 1.419(4) . ?
C16C H16C 0.9500 . ?
C17C C18C 1.418(4) . ?
C18C C19C 1.374(4) . ?
C18C H18C 0.9500 . ?
C19C H19C 0.9500 . ?
F1D C5D 1.361(3) . ?
O1D C1D 1.236(3) . ?
N1D C1D 1.343(3) . ?
N1D C8D 1.473(3) . ?
N1D H1D 0.86(3) . ?
C1D C2D 1.497(3) . ?
C2D C7D 1.398(3) . ?
C2D C3D 1.403(4) . ?
C3D C4D 1.386(4) . ?
C3D H3D 0.9500 . ?
C4D C5D 1.371(4) . ?
C4D H4D 0.9500 . ?
C5D C6D 1.380(4) . ?
C6D C7D 1.389(4) . ?
C6D H6D 0.9500 . ?
C7D H7D 0.9500 . ?
C8D C10D 1.518(4) . ?
C8D C9D 1.529(4) . ?
C8D H8D 1.0000 . ?
C9D H9D1 0.9800 . ?
C9D H9D2 0.9800 . ?
C9D H9D3 0.9800 . ?
C10D C11D 1.367(4) . ?
C10D C19D 1.429(4) . ?
C11D C12D 1.421(4) . ?
C11D H11D 0.9500 . ?
C12D C13D 1.415(3) . ?
C12D C17D 1.423(3) . ?
C13D C14D 1.376(4) . ?
C13D H13D 0.9500 . ?
C14D C15D 1.424(4) . ?
C14D H14D 0.9500 . ?
C15D C16D 1.367(4) . ?
C15D H15D 0.9500 . ?
C16D C17D 1.418(4) . ?
C16D H16D 0.9500 . ?
C17D C18D 1.420(3) . ?
C18D C19D 1.366(4) . ?
C18D H18D 0.9500 . ?
C19D H19D 0.9500 . ?

loop_
_geom_hbond_atom_site_label_D
_geom_hbond_atom_site_label_H
_geom_hbond_atom_site_label_A
_geom_hbond_distance_DH
_geom_hbond_distance_HA
_geom_hbond_distance_DA
_geom_hbond_angle_DHA
_geom_hbond_site_symmetry_A
_geom_hbond_publ_flag
N1A H1A O1B 0.93(3) 2.10(3) 2.990(3) 159(3) 1_545 yes
N1C H1C O1D 0.84(3) 2.16(3) 2.989(3) 169(3) 1_565 yes
N1D H1D O1C 0.86(3) 2.15(3) 2.999(3) 168(3) . yes
N1B H1B O1A 0.89(3) 2.18(3) 3.031(3) 159(3) . yes

loop_
_geom_torsion_atom_site_label_1
_geom_torsion_atom_site_label_2
_geom_torsion_atom_site_label_3
_geom_torsion_atom_site_label_4
_geom_torsion
_geom_torsion_site_symmetry_1
_geom_torsion_site_symmetry_2
_geom_torsion_site_symmetry_3
_geom_torsion_site_symmetry_4
_geom_torsion_publ_flag
C8A N1A C1A O1A -4.9(4) . . . . ?
C8A N1A C1A C2A 173.7(2) . . . . ?
O1A C1A C2A C7A 140.3(3) . . . . ?
N1A C1A C2A C7A -38.3(4) . . . . ?
O1A C1A C2A C3A -35.6(4) . . . . ?
N1A C1A C2A C3A 145.8(3) . . . . ?
C7A C2A C3A C4A 1.0(4) . . . . ?
C1A C2A C3A C4A 177.0(2) . . . . ?
C2A C3A C4A C5A -1.4(4) . . . . ?
C3A C4A C5A C6A 0.4(4) . . . . ?
C4A C5A C6A C7A 1.0(4) . . . . ?
C5A C6A C7A C2A -1.4(4) . . . . ?
C3A C2A C7A C6A 0.4(4) . . . . ?
C1A C2A C7A C6A -175.4(2) . . . . ?
C1A N1A C8A C10A -89.0(3) . . . . ?
C1A N1A C8A C9A 146.0(2) . . . . ?
N1A C8A C10A C11A -3.5(3) . . . . ?
C9A C8A C10A C11A 120.1(3) . . . . ?
N1A C8A C10A C19A 174.4(2) . . . . ?
C9A C8A C10A C19A -62.0(3) . . . . ?
C19A C10A C11A C12A 0.3(3) . . . . ?
C8A C10A C11A C12A 178.1(2) . . . . ?
C10A C11A C12A C13A -178.0(2) . . . . ?
C10A C11A C12A C17A 0.7(3) . . . . ?
C11A C12A C13A C14A 178.6(2) . . . . ?
C17A C12A C13A C14A -0.1(3) . . . . ?
C12A C13A C14A C15A 0.4(4) . . . . ?
C13A C14A C15A C16A -0.2(4) . . . . ?
C14A C15A C16A C17A -0.3(4) . . . . ?
C15A C16A C17A C18A -177.7(2) . . . . ?
C15A C16A C17A C12A 0.6(4) . . . . ?
C13A C12A C17A C18A 177.9(2) . . . . ?
C11A C12A C17A C18A -0.8(3) . . . . ?
C13A C12A C17A C16A -0.4(3) . . . . ?
C11A C12A C17A C16A -179.2(2) . . . . ?
C16A C17A C18A C19A 178.2(2) . . . . ?
C12A C17A C18A C19A -0.1(3) . . . . ?
C17A C18A C19A C10A 1.1(4) . . . . ?
C11A C10A C19A C18A -1.2(4) . . . . ?
C8A C10A C19A C18A -179.2(2) . . . . ?
C8B N1B C1B O1B -5.6(4) . . . . ?
C8B N1B C1B C2B 174.9(2) . . . . ?
O1B C1B C2B C3B -23.2(4) . . . . ?
N1B C1B C2B C3B 156.3(3) . . . . ?
O1B C1B C2B C7B 155.3(3) . . . . ?
N1B C1B C2B C7B -25.2(4) . . . . ?
C7B C2B C3B C4B 1.5(4) . . . . ?
C1B C2B C3B C4B -179.9(3) . . . . ?
C2B C3B C4B C5B -1.4(4) . . . . ?
C3B C4B C5B C6B 0.3(5) . . . . ?
C4B C5B C6B C7B 0.8(5) . . . . ?
C5B C6B C7B C2B -0.7(4) . . . . ?
C3B C2B C7B C6B -0.4(4) . . . . ?
C1B C2B C7B C6B -178.9(3) . . . . ?
C1B N1B C8B C9B 154.2(3) . . . . ?
C1B N1B C8B C10B -82.0(3) . . . . ?
N1B C8B C10B C11B 120.8(3) . . . . ?
C9B C8B C10B C11B -117.0(3) . . . . ?
N1B C8B C10B C19B -57.5(3) . . . . ?
C9B C8B C10B C19B 64.7(3) . . . . ?
C19B C10B C11B C12B 1.4(4) . . . . ?
C8B C10B C11B C12B -176.9(2) . . . . ?
C10B C11B C12B C13B 178.3(2) . . . . ?
C10B C11B C12B C17B -0.8(3) . . . . ?
C11B C12B C13B C14B -179.5(2) . . . . ?
C17B C12B C13B C14B -0.4(4) . . . . ?
C12B C13B C14B C15B -0.4(4) . . . . ?
C13B C14B C15B C16B 0.7(4) . . . . ?
C14B C15B C16B C17B -0.3(4) . . . . ?
C15B C16B C17B C18B 179.9(2) . . . . ?
C15B C16B C17B C12B -0.4(4) . . . . ?
C11B C12B C17B C16B 179.9(2) . . . . ?
C13B C12B C17B C16B 0.7(3) . . . . ?
C11B C12B C17B C18B -0.4(3) . . . . ?
C13B C12B C17B C18B -179.5(2) . . . . ?
C16B C17B C18B C19B -179.2(2) . . . . ?
C12B C17B C18B C19B 1.0(4) . . . . ?
C17B C18B C19B C10B -0.5(4) . . . . ?
C11B C10B C19B C18B -0.7(4) . . . . ?
C8B C10B C19B C18B 177.6(2) . . . . ?
C8C N1C C1C O1C 3.1(4) . . . . ?
C8C N1C C1C C2C -176.4(2) . . . . ?
O1C C1C C2C C3C 35.6(4) . . . . ?
N1C C1C C2C C3C -144.9(2) . . . . ?
O1C C1C C2C C7C -140.4(3) . . . . ?
N1C C1C C2C C7C 39.1(3) . . . . ?
C7C C2C C3C C4C -1.2(4) . . . . ?
C1C C2C C3C C4C -177.3(2) . . . . ?
C2C C3C C4C C5C 0.8(4) . . . . ?
C3C C4C C5C F1C -179.8(2) . . . . ?
C3C C4C C5C C6C 0.7(4) . . . . ?
F1C C5C C6C C7C 178.8(2) . . . . ?
C4C C5C C6C C7C -1.6(4) . . . . ?
C5C C6C C7C C2C 1.1(4) . . . . ?
C3C C2C C7C C6C 0.3(4) . . . . ?
C1C C2C C7C C6C 176.3(2) . . . . ?
C1C N1C C8C C10C 87.8(3) . . . . ?
C1C N1C C8C C9C -146.7(2) . . . . ?
N1C C8C C10C C11C 4.1(3) . . . . ?
C9C C8C C10C C11C -119.2(3) . . . . ?
N1C C8C C10C C19C -174.8(2) . . . . ?
C9C C8C C10C C19C 61.9(3) . . . . ?
C19C C10C C11C C12C 0.6(4) . . . . ?
C8C C10C C11C C12C -178.2(2) . . . . ?
C10C C11C C12C C17C -0.7(4) . . . . ?
C10C C11C C12C C13C 177.0(2) . . . . ?
C17C C12C C13C C14C -0.1(3) . . . . ?
C11C C12C C13C C14C -177.8(2) . . . . ?
C12C C13C C14C C15C -0.3(4) . . . . ?
C13C C14C C15C C16C 0.0(4) . . . . ?
C14C C15C C16C C17C 0.8(4) . . . . ?
C15C C16C C17C C18C 177.0(2) . . . . ?
C15C C16C C17C C12C -1.2(4) . . . . ?
C13C C12C C17C C18C -177.4(2) . . . . ?
C11C C12C C17C C18C 0.3(3) . . . . ?
C13C C12C C17C C16C 0.8(3) . . . . ?
C11C C12C C17C C16C 178.6(2) . . . . ?
C16C C17C C18C C19C -178.2(2) . . . . ?
C12C C17C C18C C19C 0.0(3) . . . . ?
C17C C18C C19C C10C -0.1(4) . . . . ?
C11C C10C C19C C18C -0.3(4) . . . . ?
C8C C10C C19C C18C 178.7(2) . . . . ?
C8D N1D C1D O1D 5.5(4) . . . . ?
C8D N1D C1D C2D -174.7(2) . . . . ?
O1D C1D C2D C7D -152.6(3) . . . . ?
N1D C1D C2D C7D 27.6(4) . . . . ?
O1D C1D C2D C3D 25.2(3) . . . . ?
N1D C1D C2D C3D -154.7(2) . . . . ?
C7D C2D C3D C4D -1.3(4) . . . . ?
C1D C2D C3D C4D -179.2(2) . . . . ?
C2D C3D C4D C5D 1.9(4) . . . . ?
C3D C4D C5D F1D 178.6(2) . . . . ?
C3D C4D C5D C6D -1.0(4) . . . . ?
F1D C5D C6D C7D 180.0(2) . . . . ?
C4D C5D C6D C7D -0.4(4) . . . . ?
C5D C6D C7D C2D 0.9(4) . . . . ?
C3D C2D C7D C6D -0.1(4) . . . . ?
C1D C2D C7D C6D 177.6(2) . . . . ?
C1D N1D C8D C10D 81.3(3) . . . . ?
C1D N1D C8D C9D -154.8(2) . . . . ?
N1D C8D C10D C11D -121.0(2) . . . . ?
C9D C8D C10D C11D 117.6(3) . . . . ?
N1D C8D C10D C19D 57.7(3) . . . . ?
C9D C8D C10D C19D -63.7(3) . . . . ?
C19D C10D C11D C12D -1.0(4) . . . . ?
C8D C10D C11D C12D 177.6(2) . . . . ?
C10D C11D C12D C13D -178.1(2) . . . . ?
C10D C11D C12D C17D 0.3(3) . . . . ?
C11D C12D C13D C14D 179.6(2) . . . . ?
C17D C12D C13D C14D 1.2(4) . . . . ?
C12D C13D C14D C15D -0.3(4) . . . . ?
C13D C14D C15D C16D -0.5(4) . . . . ?
C14D C15D C16D C17D 0.4(4) . . . . ?
C15D C16D C17D C18D -180.0(2) . . . . ?
C15D C16D C17D C12D 0.6(4) . . . . ?
C13D C12D C17D C16D -1.4(3) . . . . ?
C11D C12D C17D C16D -179.8(2) . . . . ?
C13D C12D C17D C18D 179.2(2) . . . . ?
C11D C12D C17D C18D 0.7(3) . . . . ?
C16D C17D C18D C19D 179.5(2) . . . . ?
C12D C17D C18D C19D -1.1(3) . . . . ?
C17D C18D C19D C10D 0.4(4) . . . . ?
C11D C10D C19D C18D 0.7(4) . . . . ?
C8D C10D C19D C18D -178.0(2) . . . . ?
